data_4037262
loop_
_publ_author_name
'Miles, William H.'
'Robinson, Michael J.'
'Lessard, Samantha G.'
'Thamattoor, Dasan M.'

_publ_section_title
;
 Through-Space Shielding Effects of Metal-Complexed Phenyl Rings.
;
_journal_issue 22
_journal_name_full 'The Journal of organic chemistry'
_journal_page_first 10791
_journal_page_last 10801
_journal_paper_doi 10.1021/acs.joc.6b01858
_journal_volume 81
_journal_year 2016
_chemical_formula_moiety 'C20 H13 Cr F O3'
_chemical_formula_sum 'C20 H13 Cr F O3'
_chemical_formula_weight 372.30
_chemical_name_common MilesCrComplexF
_space_group_crystal_system monoclinic
_space_group_IT_number 14
_space_group_name_Hall '-P 2ybc'
_space_group_name_H-M_alt 'P 1 21/c 1'
_atom_sites_solution_hydrogens geom
_cell_angle_alpha 90
_cell_angle_beta 105.2750(10)
_cell_angle_gamma 90
_cell_formula_units_Z 4
_cell_length_a 9.5858(7)
_cell_length_b 13.9734(10)
_cell_length_c 12.3111(9)
_cell_measurement_reflns_used 7578
_cell_measurement_temperature 173.(2)
_cell_measurement_theta_max 26.3658
_cell_measurement_theta_min 2.2506
_cell_volume 1590.8(2)
_computing_cell_refinement 'SAINT V8.34A (Bruker AXS Inc., 2013)'
_computing_data_reduction 'SAINT V8.34A (Bruker AXS Inc., 2013)'
_computing_structure_refinement 'SHELXL-2014/7 (Sheldrick, 2014)'
_diffrn_ambient_temperature 173.(2)
_diffrn_detector_area_resol_mean 8.3660
_diffrn_measured_fraction_theta_full 1.000
_diffrn_measured_fraction_theta_max 1.000
_diffrn_measurement_device_type 'CCD area detector'
_diffrn_measurement_method 'phi and omega scans'
_diffrn_radiation_monochromator graphite
_diffrn_radiation_type MoK\a
_diffrn_radiation_wavelength 0.71073
_diffrn_reflns_av_R_equivalents 0.0188
_diffrn_reflns_av_unetI/netI 0.0156
_diffrn_reflns_limit_h_max 11
_diffrn_reflns_limit_h_min -11
_diffrn_reflns_limit_k_max 16
_diffrn_reflns_limit_k_min -17
_diffrn_reflns_limit_l_max 15
_diffrn_reflns_limit_l_min -15
_diffrn_reflns_number 13248
_diffrn_reflns_theta_full 26.38
_diffrn_reflns_theta_max 26.38
_diffrn_reflns_theta_min 2.20
_exptl_absorpt_coefficient_mu 0.746
_exptl_absorpt_correction_T_max 0.87
_exptl_absorpt_correction_T_min 0.80
_exptl_absorpt_correction_type multi-scan
_exptl_absorpt_process_details 'SADABS V2014/5 (Bruker AXS Inc.)'
_exptl_crystal_colour 'pale yellow'
_exptl_crystal_density_diffrn 1.555
_exptl_crystal_density_method 'not measured'
_exptl_crystal_description block
_exptl_crystal_F_000 760
_exptl_crystal_size_max 0.470
_exptl_crystal_size_mid 0.200
_exptl_crystal_size_min 0.190
_refine_diff_density_max 0.794
_refine_diff_density_min -0.214
_refine_ls_extinction_method none
_refine_ls_goodness_of_fit_ref 1.040
_refine_ls_hydrogen_treatment constr
_refine_ls_matrix_type full
_refine_ls_number_parameters 227
_refine_ls_number_reflns 3249
_refine_ls_number_restraints 0
_refine_ls_restrained_S_all 1.040
_refine_ls_R_factor_all 0.0359
_refine_ls_R_factor_gt 0.0337
_refine_ls_shift/su_max 0.001
_refine_ls_shift/su_mean 0.000
_refine_ls_structure_factor_coef Fsqd
_refine_ls_weighting_details 'w=1/[\s^2^(Fo^2^)+(0.1000P)^2^] where P=(Fo^2^+2Fc^2^)/3'
_refine_ls_weighting_scheme calc
_refine_ls_wR_factor_gt 0.1132
_refine_ls_wR_factor_ref 0.1182
_reflns_number_gt 3002
_reflns_number_total 3249
_reflns_threshold_expression 'I > 2\s(I)'
_cod_data_source_file jo6b01858_si_002.cif
_cod_data_source_block 1d-Cr
_cod_database_code 4037262

loop_
_space_group_symop_operation_xyz
'x, y, z'
'-x, y+1/2, -z+1/2'
'-x, -y, -z'
'x, -y-1/2, z-1/2'

loop_
_atom_site_type_symbol
_atom_site_label
_atom_site_fract_x
_atom_site_fract_y
_atom_site_fract_z
_atom_site_U_iso_or_equiv
_atom_site_adp_type
_atom_site_calc_flag
_atom_site_refinement_flags_adp
_atom_site_refinement_flags_posn
_atom_site_occupancy
Cr Cr1 0.47152(2) 0.87875(2) 0.70297(2) 0.02298(14) Uani d . . 1
F F1 0.39395(12) 1.09164(8) 0.60320(9) 0.0490(3) Uani d . . 1
O O1 0.33068(15) 0.73501(9) 0.82120(12) 0.0525(4) Uani d . . 1
O O2 0.55615(14) 0.71409(9) 0.57675(12) 0.0469(3) Uani d . . 1
O O3 0.19169(16) 0.89318(12) 0.52386(13) 0.0558(4) Uani d . . 1
C C1 0.38653(17) 0.78949(11) 0.77697(13) 0.0327(3) Uani d . . 1
C C2 0.52578(16) 0.77801(11) 0.62510(13) 0.0312(3) Uani d . . 1
C C3 0.53720(15) 0.95870(10) 0.86156(12) 0.0274(3) Uani d . . 1
H H13 0.5121 0.9432 0.9291 0.033 Uiso calc U R 1
C C4 0.44462(16) 1.01766(11) 0.78163(13) 0.0306(3) Uani d . . 1
H H12 0.3597 1.0443 0.7953 0.037 Uiso calc U R 1
C C5 0.48210(17) 1.03570(11) 0.68116(14) 0.0330(4) Uani d . . 1
C C6 0.60275(17) 0.99534(11) 0.65548(13) 0.0313(3) Uani d . . 1
H H11 0.6229 1.0071 0.5851 0.038 Uiso calc U R 1
C C7 0.69352(15) 0.93668(11) 0.73699(12) 0.0264(3) Uani d . . 1
H H1 0.7741 0.9064 0.7202 0.032 Uiso calc U R 1
C C8 0.66728(15) 0.92183(10) 0.84367(11) 0.0239(3) Uani d . . 1
C C9 0.77095(16) 0.86762(10) 0.93402(13) 0.0251(3) Uani d . . 1
C C10 0.83812(15) 0.91041(11) 1.04167(12) 0.0257(3) Uani d . . 1
C C11 0.91231(17) 0.84741(13) 1.12937(13) 0.0323(3) Uani d . . 1
C C12 0.93094(18) 0.74946(13) 1.10533(14) 0.0383(4) Uani d . . 1
H H4 0.9821 0.7085 1.1639 0.046 Uiso calc U R 1
C C13 0.87698(18) 0.71337(12) 1.00021(15) 0.0393(4) Uani d . . 1
H H3 0.8954 0.6488 0.9844 0.047 Uiso calc U R 1
C C14 0.79365(17) 0.77243(11) 0.91497(13) 0.0328(3) Uani d . . 1
H H2 0.752 0.7461 0.8425 0.039 Uiso calc U R 1
C C15 0.97169(19) 0.88248(13) 1.23997(16) 0.0388(4) Uani d . . 1
H H10 1.018 0.8396 1.2983 0.047 Uiso calc U R 1
C C16 0.96279(19) 0.97713(14) 1.26312(14) 0.0434(4) Uani d . . 1
H H9 0.9976 1.0001 1.338 0.052 Uiso calc U R 1
C C17 0.90138(18) 1.04063(13) 1.17476(14) 0.0384(4) Uani d . . 1
H H8 0.9012 1.107 1.1913 0.046 Uiso calc U R 1
C C18 0.84168(15) 1.01143(11) 1.06581(12) 0.0288(3) Uani d . . 1
C C19 0.79349(18) 1.08923(12) 0.97883(14) 0.0347(4) Uani d . . 1
H H5 0.6886 1.0978 0.9633 0.052 Uiso calc U R 1
H H7 0.8183 1.071 0.9093 0.052 Uiso calc U R 1
H H6 0.8423 1.1493 1.0075 0.052 Uiso calc U R 1
C C20 0.29894(19) 0.88554(12) 0.59241(15) 0.0344(4) Uani d . . 1

loop_
_atom_site_aniso_label
_atom_site_aniso_U_11
_atom_site_aniso_U_22
_atom_site_aniso_U_33
_atom_site_aniso_U_12
_atom_site_aniso_U_13
_atom_site_aniso_U_23
Cr1 0.0213(2) 0.0237(2) 0.0224(2) -0.00078(7) 0.00319(13) -0.00087(7)
F1 0.0529(7) 0.0353(6) 0.0472(6) 0.0102(5) -0.0072(5) 0.0133(5)
O1 0.0588(9) 0.0428(7) 0.0611(8) -0.0112(6) 0.0249(7) 0.0106(6)
O2 0.0506(8) 0.0388(7) 0.0555(8) 0.0006(6) 0.0215(6) -0.0161(6)
O3 0.0322(8) 0.0763(10) 0.0477(9) -0.0064(6) -0.0091(7) 0.0096(7)
C1 0.0334(8) 0.0294(8) 0.0345(8) -0.0017(6) 0.0073(6) -0.0013(6)
C2 0.0262(8) 0.0329(8) 0.0337(8) -0.0042(6) 0.0061(6) -0.0039(6)
C3 0.0276(8) 0.0291(8) 0.0246(7) -0.0018(6) 0.0052(6) -0.0057(5)
C4 0.0256(7) 0.0258(7) 0.0368(8) 0.0029(6) 0.0021(6) -0.0081(6)
C5 0.0339(8) 0.0231(8) 0.0344(8) 0.0013(6) -0.0045(6) 0.0055(6)
C6 0.0332(8) 0.0324(8) 0.0269(7) -0.0078(6) 0.0051(6) 0.0046(6)
C7 0.0235(7) 0.0292(7) 0.0265(7) -0.0037(5) 0.0065(5) -0.0005(6)
C8 0.0229(7) 0.0238(7) 0.0234(6) -0.0035(5) 0.0032(5) -0.0024(5)
C9 0.0213(7) 0.0279(7) 0.0258(8) -0.0020(5) 0.0056(6) 0.0004(5)
C10 0.0208(7) 0.0322(8) 0.0238(7) -0.0019(6) 0.0056(6) 0.0022(6)
C11 0.0245(7) 0.0423(9) 0.0286(8) -0.0029(7) 0.0042(6) 0.0068(7)
C12 0.0322(8) 0.0383(9) 0.0399(8) 0.0029(7) 0.0014(7) 0.0141(7)
C13 0.0347(9) 0.0307(9) 0.0478(9) 0.0046(7) 0.0028(7) 0.0046(7)
C14 0.0312(8) 0.0315(8) 0.0324(8) 0.0008(6) 0.0026(6) -0.0019(6)
C15 0.0269(9) 0.0599(13) 0.0257(9) -0.0047(7) 0.0002(6) 0.0084(7)
C16 0.0355(9) 0.0654(12) 0.0255(8) -0.0107(8) 0.0015(7) -0.0070(7)
C17 0.0338(9) 0.0446(10) 0.0354(8) -0.0079(7) 0.0066(7) -0.0102(7)
C18 0.0222(7) 0.0342(8) 0.0295(7) -0.0055(6) 0.0058(6) -0.0038(6)
C19 0.0338(8) 0.0265(8) 0.0406(9) -0.0067(6) 0.0046(7) -0.0035(7)
C20 0.0305(9) 0.0376(10) 0.0339(9) -0.0034(6) 0.0062(8) 0.0031(6)

loop_
_atom_type_symbol
_atom_type_description
_atom_type_scat_dispersion_real
_atom_type_scat_dispersion_imag
_atom_type_scat_source
C C 0.0033 0.0016 'International Tables Vol C Tables 4.2.6.8 and 6.1.1.4'
H H 0.0000 0.0000 'International Tables Vol C Tables 4.2.6.8 and 6.1.1.4'
O O 0.0106 0.0060 'International Tables Vol C Tables 4.2.6.8 and 6.1.1.4'
F F 0.0171 0.0103 'International Tables Vol C Tables 4.2.6.8 and 6.1.1.4'
Cr Cr 0.3209 0.6236 'International Tables Vol C Tables 4.2.6.8 and 6.1.1.4'

loop_
_geom_angle_atom_site_label_1
_geom_angle_atom_site_label_2
_geom_angle_atom_site_label_3
_geom_angle
C20 Cr1 C2 88.67(7)
C20 Cr1 C1 88.42(7)
C2 Cr1 C1 87.86(7)
C20 Cr1 C3 128.41(7)
C2 Cr1 C3 142.54(7)
C1 Cr1 C3 88.02(6)
C20 Cr1 C7 138.69(6)
C2 Cr1 C7 89.36(6)
C1 Cr1 C7 132.72(6)
C3 Cr1 C7 66.96(5)
C20 Cr1 C4 95.30(7)
C2 Cr1 C4 166.66(6)
C1 Cr1 C4 104.94(6)
C3 Cr1 C4 37.18(5)
C7 Cr1 C4 79.24(6)
C20 Cr1 C5 85.44(6)
C2 Cr1 C5 131.40(7)
C1 Cr1 C5 139.94(7)
C3 Cr1 C5 65.92(6)
C7 Cr1 C5 65.67(6)
C4 Cr1 C5 36.82(6)
C20 Cr1 C6 103.12(6)
C2 Cr1 C6 99.49(6)
C1 Cr1 C6 166.36(7)
C3 Cr1 C6 79.14(6)
C7 Cr1 C6 36.91(5)
C4 Cr1 C6 67.21(6)
C5 Cr1 C6 36.61(6)
C20 Cr1 C8 161.23(6)
C2 Cr1 C8 107.90(6)
C1 Cr1 C8 100.66(6)
C3 Cr1 C8 36.99(5)
C7 Cr1 C8 36.77(5)
C4 Cr1 C8 66.59(5)
C5 Cr1 C8 77.01(5)
C6 Cr1 C8 66.22(5)
O1 C1 Cr1 178.31(16)
O2 C2 Cr1 178.15(14)
C4 C3 C8 121.52(13)
C4 C3 Cr1 72.24(8)
C8 C3 Cr1 74.62(8)
C4 C3 H13 119.2
C8 C3 H13 119.2
Cr1 C3 H13 125.7
C5 C4 C3 117.58(14)
C5 C4 Cr1 71.62(8)
C3 C4 Cr1 70.57(8)
C5 C4 H12 121.2
C3 C4 H12 121.2
Cr1 C4 H12 128.7
F1 C5 C6 118.31(15)
F1 C5 C4 118.36(14)
C6 C5 C4 123.27(14)
F1 C5 Cr1 128.32(11)
C6 C5 Cr1 72.21(9)
C4 C5 Cr1 71.56(9)
C5 C6 C7 117.90(13)
C5 C6 Cr1 71.17(9)
C7 C6 Cr1 70.88(8)
C5 C6 H11 121.0
C7 C6 H11 121.0
Cr1 C6 H11 129.1
C6 C7 C8 121.32(13)
C6 C7 Cr1 72.21(8)
C8 C7 Cr1 74.02(8)
C6 C7 H1 119.3
C8 C7 H1 119.3
Cr1 C7 H1 126.3
C7 C8 C3 117.96(13)
C7 C8 C9 121.39(13)
C3 C8 C9 120.65(12)
C7 C8 Cr1 69.20(8)
C3 C8 Cr1 68.40(8)
C9 C8 Cr1 133.54(10)
C14 C9 C10 120.30(14)
C14 C9 C8 117.93(14)
C10 C9 C8 121.62(13)
C11 C10 C18 117.88(14)
C11 C10 C9 116.86(14)
C18 C10 C9 125.19(13)
C15 C11 C12 119.48(15)
C15 C11 C10 120.45(16)
C12 C11 C10 120.04(14)
C13 C12 C11 121.25(15)
C13 C12 H4 119.4
C11 C12 H4 119.4
C12 C13 C14 119.47(15)
C12 C13 H3 120.3
C14 C13 H3 120.3
C9 C14 C13 121.56(15)
C9 C14 H2 119.2
C13 C14 H2 119.2
C16 C15 C11 120.39(17)
C16 C15 H10 119.8
C11 C15 H10 119.8
C15 C16 C17 119.19(15)
C15 C16 H9 120.4
C17 C16 H9 120.4
C18 C17 C16 123.31(16)
C18 C17 H8 118.3
C16 C17 H8 118.3
C17 C18 C10 118.24(15)
C17 C18 C19 116.70(14)
C10 C18 C19 124.93(13)
C18 C19 H5 109.5
C18 C19 H7 109.5
H5 C19 H7 109.5
C18 C19 H6 109.5
H5 C19 H6 109.5
H7 C19 H6 109.5
O3 C20 Cr1 177.61(16)

loop_
_geom_bond_atom_site_label_1
_geom_bond_atom_site_label_2
_geom_bond_distance
Cr1 C20 1.8472(19)
Cr1 C2 1.8530(16)
Cr1 C1 1.8548(16)
Cr1 C3 2.1929(14)
Cr1 C7 2.2113(14)
Cr1 C4 2.2145(14)
Cr1 C5 2.2152(15)
Cr1 C6 2.2285(15)
Cr1 C8 2.2740(14)
F1 C5 1.3486(17)
O1 C1 1.147(2)
O2 C2 1.152(2)
O3 C20 1.150(2)
C3 C4 1.405(2)
C3 C8 1.419(2)
C3 H13 0.95
C4 C5 1.399(2)
C4 H12 0.95
C5 C6 1.396(2)
C6 C7 1.406(2)
C6 H11 0.95
C7 C8 1.4160(19)
C7 H1 0.95
C8 C9 1.489(2)
C9 C14 1.378(2)
C9 C10 1.442(2)
C10 C11 1.429(2)
C10 C18 1.441(2)
C11 C15 1.418(2)
C11 C12 1.422(3)
C12 C13 1.358(3)
C12 H4 0.95
C13 C14 1.407(2)
C13 H3 0.95
C14 H2 0.95
C15 C16 1.360(3)
C15 H10 0.95
C16 C17 1.407(3)
C16 H9 0.95
C17 C18 1.374(2)
C17 H8 0.95
C18 C19 1.510(2)
C19 H5 0.98
C19 H7 0.98
C19 H6 0.98

loop_
_geom_torsion_atom_site_label_1
_geom_torsion_atom_site_label_2
_geom_torsion_atom_site_label_3
_geom_torsion_atom_site_label_4
_geom_torsion
C8 C3 C4 C5 2.6(2)
Cr1 C3 C4 C5 -55.85(12)
C8 C3 C4 Cr1 58.45(12)
C3 C4 C5 F1 179.57(13)
Cr1 C4 C5 F1 124.24(14)
C3 C4 C5 C6 2.5(2)
Cr1 C4 C5 C6 -52.85(14)
C3 C4 C5 Cr1 55.33(12)
F1 C5 C6 C7 -179.63(13)
C4 C5 C6 C7 -2.5(2)
Cr1 C5 C6 C7 -55.10(12)
F1 C5 C6 Cr1 -124.53(14)
C4 C5 C6 Cr1 52.57(14)
C5 C6 C7 C8 -2.5(2)
Cr1 C6 C7 C8 -57.75(12)
C5 C6 C7 Cr1 55.25(12)
C6 C7 C8 C3 7.2(2)
Cr1 C7 C8 C3 -49.65(12)
C6 C7 C8 C9 -173.95(13)
Cr1 C7 C8 C9 129.16(12)
C6 C7 C8 Cr1 56.89(12)
C4 C3 C8 C7 -7.3(2)
Cr1 C3 C8 C7 50.02(12)
C4 C3 C8 C9 173.87(13)
Cr1 C3 C8 C9 -128.80(12)
C4 C3 C8 Cr1 -57.33(12)
C7 C8 C9 C14 -63.64(19)
C3 C8 C9 C14 115.13(16)
Cr1 C8 C9 C14 26.7(2)
C7 C8 C9 C10 120.89(15)
C3 C8 C9 C10 -60.33(19)
Cr1 C8 C9 C10 -148.76(11)
C14 C9 C10 C11 -7.6(2)
C8 C9 C10 C11 167.81(13)
C14 C9 C10 C18 169.47(14)
C8 C9 C10 C18 -15.2(2)
C18 C10 C11 C15 7.6(2)
C9 C10 C11 C15 -175.12(14)
C18 C10 C11 C12 -170.43(14)
C9 C10 C11 C12 6.8(2)
C15 C11 C12 C13 -179.32(15)
C10 C11 C12 C13 -1.2(2)
C11 C12 C13 C14 -3.9(3)
C10 C9 C14 C13 2.7(2)
C8 C9 C14 C13 -172.79(14)
C12 C13 C14 C9 3.1(2)
C12 C11 C15 C16 175.95(16)
C10 C11 C15 C16 -2.1(2)
C11 C15 C16 C17 -3.6(3)
C15 C16 C17 C18 3.8(3)
C16 C17 C18 C10 1.9(2)
C16 C17 C18 C19 -174.22(15)
C11 C10 C18 C17 -7.4(2)
C9 C10 C18 C17 175.61(14)
C11 C10 C18 C19 168.35(14)
C9 C10 C18 C19 -8.7(2)
